data_4004012
loop_
_publ_author_name
'Chen, Kaichuang'
'Lin, Chensheng'
'Zhang, Shengzi'
'Peng, Guang'
'Chen, Yu'
'Zhao, Dan'
'Fan, Huixin'
'Yang, Shunda'
'Wen, Xin'
'Luo, Min'
'Lin, Zheshuai'
'Ye, Ning'

_publ_section_title
;
 A3Te(Zn2Ge)Ge2O14 (A = Sr, Ba, and Pb): New Langasite Mid-infrared
 Nonlinear Optical Materials by Rational Chemical Substitution
;
_journal_name_full 'Chemistry of Materials'
_journal_paper_doi 10.1021/acs.chemmater.1c01399
_journal_year 2021
_chemical_formula_sum 'Ba3 Ge3 O14 Te Zn2'
_chemical_formula_weight 1112.13
_space_group_crystal_system trigonal
_space_group_IT_number 150
_space_group_name_Hall 'P 3 2"'
_space_group_name_H-M_alt 'P 3 2 1'
_audit_creation_method SHELXL-2016/6
_cell_angle_alpha 90
_cell_angle_beta 90
_cell_angle_gamma 120
_cell_formula_units_Z 1
_cell_length_a 8.616(3)
_cell_length_b 8.616(3)
_cell_length_c 5.198(3)
_cell_measurement_reflns_used 844
_cell_measurement_temperature 293(2)
_cell_measurement_theta_max 27.4314
_cell_measurement_theta_min 2.7300
_cell_volume 334.2(3)
_computing_structure_refinement 'SHELXL-2016/6 (Sheldrick, 2016)'
_computing_structure_solution 'SHELXT 2014/5 (Sheldrick, 2014)'
_diffrn_ambient_temperature 293(2)
_diffrn_measured_fraction_theta_full 0.992
_diffrn_measured_fraction_theta_max 0.994
_diffrn_measurement_device_type CCD
_diffrn_radiation_type MoK\a
_diffrn_radiation_wavelength 0.71073
_diffrn_reflns_av_R_equivalents 0.0194
_diffrn_reflns_av_unetI/netI 0.0287
_diffrn_reflns_Laue_measured_fraction_full 0.992
_diffrn_reflns_Laue_measured_fraction_max 0.994
_diffrn_reflns_limit_h_max 4
_diffrn_reflns_limit_h_min -11
_diffrn_reflns_limit_k_max 10
_diffrn_reflns_limit_k_min -8
_diffrn_reflns_limit_l_max 6
_diffrn_reflns_limit_l_min -5
_diffrn_reflns_number 1175
_diffrn_reflns_point_group_measured_fraction_full 0.995
_diffrn_reflns_point_group_measured_fraction_max 0.996
_diffrn_reflns_theta_full 25.242
_diffrn_reflns_theta_max 27.429
_diffrn_reflns_theta_min 2.730
_exptl_absorpt_coefficient_mu 21.075
_exptl_absorpt_correction_T_max 1.0000
_exptl_absorpt_correction_T_min 0.6590
_exptl_absorpt_correction_type multi-scan
_exptl_crystal_colour White
_exptl_crystal_density_diffrn 5.527
_exptl_crystal_description Prism
_exptl_crystal_F_000 488
_exptl_crystal_size_max 0.1500
_exptl_crystal_size_mid 0.0500
_exptl_crystal_size_min 0.0500
_refine_diff_density_max 1.071
_refine_diff_density_min -2.180
_refine_diff_density_rms 0.323
_refine_ls_abs_structure_details
;
 Refined as an inversion twin.
;
_refine_ls_abs_structure_Flack 0.09(10)
_refine_ls_extinction_coef 0.026(3)
_refine_ls_extinction_expression Fc^*^=kFc[1+0.001xFc^2^\l^3^/sin(2\q)]^-1/4^
_refine_ls_extinction_method 'SHELXL-2016/6 (Sheldrick 2016)'
_refine_ls_goodness_of_fit_ref 1.299
_refine_ls_hydrogen_treatment undef
_refine_ls_matrix_type full
_refine_ls_number_parameters 39
_refine_ls_number_reflns 515
_refine_ls_number_restraints 0
_refine_ls_restrained_S_all 1.299
_refine_ls_R_factor_all 0.0255
_refine_ls_R_factor_gt 0.0250
_refine_ls_shift/su_max 0.000
_refine_ls_shift/su_mean 0.000
_refine_ls_structure_factor_coef Fsqd
_refine_ls_weighting_details 'w=1/[\s^2^(Fo^2^)+(0.0224P)^2^+5.7683P] where P=(Fo^2^+2Fc^2^)/3'
_refine_ls_weighting_scheme calc
_refine_ls_wR_factor_gt 0.0748
_refine_ls_wR_factor_ref 0.0749
_reflns_Friedel_coverage 0.679
_reflns_Friedel_fraction_full 1.000
_reflns_Friedel_fraction_max 1.000
_reflns_number_gt 502
_reflns_number_total 515
_reflns_threshold_expression 'I > 2\s(I)'
_cod_data_source_file cm1c01399_si_002.cif
_cod_data_source_block a
_cod_depositor_comments
;
The following automatic conversions were performed:

data item '_exptl_absorpt_correction_type' value 'Multi-scan' was
changed to 'multi-scan' in accordance with the
/home/data/users/saulius/crontab/automatic-downloads/rss-feeds/ACS/lib/dictionaries/cif_core.dic
dictionary named 'cif_core.dic' version 2.4.2 last updated on
2011-04-26.

Automatic conversion script
Id: cif_fix_values 7556 2019-12-06 15:28:31Z antanas 
;
_cod_database_code 4004012
_shelx_shelxl_version_number 2016/6
_shelx_space_group_comment
;
The symmetry employed for this shelxl refinement is uniquely defined
by the following loop, which should always be used as a source of
symmetry information in preference to the above space-group names.
They are only intended as comments.
;

loop_
_space_group_symop_operation_xyz
'x, y, z'
'-y, x-y, z'
'-x+y, -x, z'
'y, x, -z'
'x-y, -y, -z'
'-x, -x+y, -z'

loop_
_atom_site_label
_atom_site_type_symbol
_atom_site_fract_x
_atom_site_fract_y
_atom_site_fract_z
_atom_site_U_iso_or_equiv
_atom_site_adp_type
_atom_site_occupancy
_atom_site_site_symmetry_order
_atom_site_calc_flag
_atom_site_refinement_flags_posn
_atom_site_refinement_flags_adp
_atom_site_refinement_flags_occupancy
_atom_site_disorder_assembly
_atom_site_disorder_group
Ba1 Ba 0.000000 0.43555(16) 1.000000 0.0130(4) Uani 1 2 d S T P A .
Te1 Te 0.000000 0.000000 1.000000 0.0092(5) Uani 1 6 d S T P A .
Ge2 Ge 0.333333 0.666667 0.4832(5) 0.0075(6) Uani 1 3 d S T P A .
Zn1 Zn 0.2438(3) 0.2438(3) 0.500000 0.0209(7) Uani 0.6667 2 d S T P A 4
O1 O 0.333333 0.666667 0.814(3) 0.013(4) Uani 1 3 d S T P . .
O2 O 0.0967(17) 0.2084(15) 0.782(2) 0.018(2) Uani 1 1 d . . . . .
O3 O 0.2874(17) 0.4612(15) 0.347(2) 0.017(3) Uani 1 1 d . . . . .
Ge1 Ge 0.2438(3) 0.2438(3) 0.500000 0.0209(7) Uani 0.3333 2 d S T P A 3

loop_
_atom_site_aniso_label
_atom_site_aniso_U_11
_atom_site_aniso_U_22
_atom_site_aniso_U_33
_atom_site_aniso_U_23
_atom_site_aniso_U_13
_atom_site_aniso_U_12
Ba1 0.0084(6) 0.0138(5) 0.0148(6) 0.0001(3) 0.0002(5) 0.0042(3)
Te1 0.0101(7) 0.0101(7) 0.0075(11) 0.000 0.000 0.0051(4)
Ge2 0.0072(7) 0.0072(7) 0.0082(12) 0.000 0.000 0.0036(4)
Zn1 0.0209(11) 0.0209(11) 0.0214(13) -0.0004(5) 0.0004(5) 0.0108(13)
O1 0.015(5) 0.015(5) 0.010(9) 0.000 0.000 0.007(3)
O2 0.020(6) 0.018(5) 0.020(6) 0.005(5) 0.004(5) 0.012(5)
O3 0.028(7) 0.012(5) 0.013(6) 0.000(4) 0.006(5) 0.011(5)
Ge1 0.0209(11) 0.0209(11) 0.0214(13) -0.0004(5) 0.0004(5) 0.0108(13)

loop_
_atom_type_symbol
_atom_type_description
_atom_type_scat_dispersion_real
_atom_type_scat_dispersion_imag
_atom_type_scat_source
Ba Ba -0.3244 2.2819 'International Tables Vol C Tables 4.2.6.8 and 6.1.1.4'
Ge Ge 0.1547 1.8001 'International Tables Vol C Tables 4.2.6.8 and 6.1.1.4'
O O 0.0106 0.0060 'International Tables Vol C Tables 4.2.6.8 and 6.1.1.4'
Te Te -0.5308 1.6751 'International Tables Vol C Tables 4.2.6.8 and 6.1.1.4'
Zn Zn 0.2839 1.4301 'International Tables Vol C Tables 4.2.6.8 and 6.1.1.4'

loop_
_geom_angle_atom_site_label_1
_geom_angle_atom_site_label_2
_geom_angle_atom_site_label_3
_geom_angle
_geom_angle_site_symmetry_1
_geom_angle_site_symmetry_3
_geom_angle_publ_flag
O1 Ba1 O1 156.48(8) . 4_457 ?
O1 Ba1 O2 77.8(3) . . ?
O1 Ba1 O2 124.5(3) 4_457 . ?
O1 Ba1 O2 124.5(3) . 6_557 ?
O1 Ba1 O2 77.8(3) 4_457 6_557 ?
O2 Ba1 O2 59.0(5) . 6_557 ?
O1 Ba1 O3 71.4(4) . 3_566 ?
O1 Ba1 O3 94.4(3) 4_457 3_566 ?
O2 Ba1 O3 131.6(3) . 3_566 ?
O2 Ba1 O3 111.7(3) 6_557 3_566 ?
O1 Ba1 O3 94.4(3) . 5_566 ?
O1 Ba1 O3 71.4(4) 4_457 5_566 ?
O2 Ba1 O3 111.7(3) . 5_566 ?
O2 Ba1 O3 131.6(3) 6_557 5_566 ?
O3 Ba1 O3 107.2(5) 3_566 5_566 ?
O1 Ba1 O3 120.8(4) . 6_556 ?
O1 Ba1 O3 68.1(4) 4_457 6_556 ?
O2 Ba1 O3 69.0(3) . 6_556 ?
O2 Ba1 O3 76.3(3) 6_557 6_556 ?
O3 Ba1 O3 159.37(13) 3_566 6_556 ?
O3 Ba1 O3 57.9(4) 5_566 6_556 ?
O1 Ba1 O3 68.1(4) . 1_556 ?
O1 Ba1 O3 120.8(4) 4_457 1_556 ?
O2 Ba1 O3 76.3(3) . 1_556 ?
O2 Ba1 O3 69.0(3) 6_557 1_556 ?
O3 Ba1 O3 57.9(4) 3_566 1_556 ?
O3 Ba1 O3 159.37(14) 5_566 1_556 ?
O3 Ba1 O3 140.1(4) 6_556 1_556 ?
O1 Ba1 Ge2 65.3(3) . 1_556 ?
O1 Ba1 Ge2 110.7(3) 4_457 1_556 ?
O2 Ba1 Ge2 104.0(3) . 1_556 ?
O2 Ba1 Ge2 91.6(3) 6_557 1_556 ?
O3 Ba1 Ge2 28.7(2) 3_566 1_556 ?
O3 Ba1 Ge2 133.9(2) 5_566 1_556 ?
O3 Ba1 Ge2 167.9(2) 6_556 1_556 ?
O3 Ba1 Ge2 29.3(2) 1_556 1_556 ?
O1 Ba1 Ge2 110.7(3) . 4_456 ?
O1 Ba1 Ge2 65.3(3) 4_457 4_456 ?
O2 Ba1 Ge2 91.6(3) . 4_456 ?
O2 Ba1 Ge2 104.0(3) 6_557 4_456 ?
O3 Ba1 Ge2 133.9(2) 3_566 4_456 ?
O3 Ba1 Ge2 28.7(2) 5_566 4_456 ?
O3 Ba1 Ge2 29.3(2) 6_556 4_456 ?
O3 Ba1 Ge2 167.9(2) 1_556 4_456 ?
Ge2 Ba1 Ge2 162.15(4) 1_556 4_456 ?
O1 Ba1 Ge2 25.8(3) . . ?
O1 Ba1 Ge2 147.1(3) 4_457 . ?
O2 Ba1 Ge2 69.6(2) . . ?
O2 Ba1 Ge2 127.6(2) 6_557 . ?
O3 Ba1 Ge2 94.0(2) 3_566 . ?
O3 Ba1 Ge2 75.7(2) 5_566 . ?
O3 Ba1 Ge2 95.5(2) 6_556 . ?
O3 Ba1 Ge2 90.4(2) 1_556 . ?
Ge2 Ba1 Ge2 91.10(4) 1_556 . ?
Ge2 Ba1 Ge2 86.23(3) 4_456 . ?
O1 Ba1 Ge2 147.1(3) . 4_457 ?
O1 Ba1 Ge2 25.8(3) 4_457 4_457 ?
O2 Ba1 Ge2 127.6(2) . 4_457 ?
O2 Ba1 Ge2 69.6(2) 6_557 4_457 ?
O3 Ba1 Ge2 75.7(2) 3_566 4_457 ?
O3 Ba1 Ge2 94.0(2) 5_566 4_457 ?
O3 Ba1 Ge2 90.4(2) 6_556 4_457 ?
O3 Ba1 Ge2 95.5(2) 1_556 4_457 ?
Ge2 Ba1 Ge2 86.23(3) 1_556 4_457 ?
Ge2 Ba1 Ge2 91.10(4) 4_456 4_457 ?
Ge2 Ba1 Ge2 162.75(4) . 4_457 ?
O2 Te1 O2 176.2(8) 2 4_557 ?
O2 Te1 O2 93.9(7) 2 6_557 ?
O2 Te1 O2 88.9(5) 4_557 6_557 ?
O2 Te1 O2 88.9(5) 2 3 ?
O2 Te1 O2 88.5(7) 4_557 3 ?
O2 Te1 O2 176.2(8) 6_557 3 ?
O2 Te1 O2 88.5(7) 2 5_557 ?
O2 Te1 O2 88.9(5) 4_557 5_557 ?
O2 Te1 O2 88.9(5) 6_557 5_557 ?
O2 Te1 O2 93.9(7) 3 5_557 ?
O2 Te1 O2 88.9(5) 2 . ?
O2 Te1 O2 93.9(7) 4_557 . ?
O2 Te1 O2 88.5(7) 6_557 . ?
O2 Te1 O2 88.9(5) 3 . ?
O2 Te1 O2 176.2(8) 5_557 . ?
O2 Te1 Ba1 44.2(3) 2 2 ?
O2 Te1 Ba1 133.1(4) 4_557 2 ?
O2 Te1 Ba1 91.9(4) 6_557 2 ?
O2 Te1 Ba1 91.9(4) 3 2 ?
O2 Te1 Ba1 44.2(3) 5_557 2 ?
O2 Te1 Ba1 133.1(4) . 2 ?
O2 Te1 Ba1 133.1(4) 2 3 ?
O2 Te1 Ba1 44.2(3) 4_557 3 ?
O2 Te1 Ba1 133.1(4) 6_557 3 ?
O2 Te1 Ba1 44.2(3) 3 3 ?
O2 Te1 Ba1 91.9(4) 5_557 3 ?
O2 Te1 Ba1 91.9(4) . 3 ?
Ba1 Te1 Ba1 120.0 2 3 ?
O2 Te1 Ba1 91.9(4) 2 . ?
O2 Te1 Ba1 91.9(4) 4_557 . ?
O2 Te1 Ba1 44.2(3) 6_557 . ?
O2 Te1 Ba1 133.1(4) 3 . ?
O2 Te1 Ba1 133.1(4) 5_557 . ?
O2 Te1 Ba1 44.2(3) . . ?
Ba1 Te1 Ba1 120.0 2 . ?
Ba1 Te1 Ba1 120.0 3 . ?
O1 Ge2 O3 113.8(4) . 3_565 ?
O1 Ge2 O3 113.8(4) . 2_665 ?
O3 Ge2 O3 104.8(4) 3_565 2_665 ?
O1 Ge2 O3 113.8(4) . . ?
O3 Ge2 O3 104.8(4) 3_565 . ?
O3 Ge2 O3 104.8(4) 2_665 . ?
O1 Ge2 Ba1 134.59(3) . 1_554 ?
O3 Ge2 Ba1 48.9(4) 3_565 1_554 ?
O3 Ge2 Ba1 111.5(4) 2_665 1_554 ?
O3 Ge2 Ba1 56.1(4) . 1_554 ?
O1 Ge2 Ba1 134.59(3) . 3_564 ?
O3 Ge2 Ba1 56.1(4) 3_565 3_564 ?
O3 Ge2 Ba1 48.9(4) 2_665 3_564 ?
O3 Ge2 Ba1 111.5(4) . 3_564 ?
Ba1 Ge2 Ba1 76.16(5) 1_554 3_564 ?
O1 Ge2 Ba1 134.59(3) . 2_664 ?
O3 Ge2 Ba1 111.5(4) 3_565 2_664 ?
O3 Ge2 Ba1 56.1(4) 2_665 2_664 ?
O3 Ge2 Ba1 48.9(4) . 2_664 ?
Ba1 Ge2 Ba1 76.16(5) 1_554 2_664 ?
Ba1 Ge2 Ba1 76.16(5) 3_564 2_664 ?
O1 Ge2 Ba1 43.49(3) . 3_565 ?
O3 Ge2 Ba1 91.6(4) 3_565 3_565 ?
O3 Ge2 Ba1 86.0(4) 2_665 3_565 ?
O3 Ge2 Ba1 156.9(4) . 3_565 ?
Ba1 Ge2 Ba1 138.970(14) 1_554 3_565 ?
Ba1 Ge2 Ba1 91.10(4) 3_564 3_565 ?
Ba1 Ge2 Ba1 138.970(14) 2_664 3_565 ?
O1 Ge2 Ba1 43.49(3) . . ?
O3 Ge2 Ba1 86.0(4) 3_565 . ?
O3 Ge2 Ba1 156.9(4) 2_665 . ?
O3 Ge2 Ba1 91.6(4) . . ?
Ba1 Ge2 Ba1 91.10(4) 1_554 . ?
Ba1 Ge2 Ba1 138.970(14) 3_564 . ?
Ba1 Ge2 Ba1 138.971(14) 2_664 . ?
Ba1 Ge2 Ba1 73.17(5) 3_565 . ?
O1 Ge2 Ba1 43.49(3) . 2_665 ?
O3 Ge2 Ba1 156.9(4) 3_565 2_665 ?
O3 Ge2 Ba1 91.6(4) 2_665 2_665 ?
O3 Ge2 Ba1 86.0(4) . 2_665 ?
Ba1 Ge2 Ba1 138.970(14) 1_554 2_665 ?
Ba1 Ge2 Ba1 138.970(14) 3_564 2_665 ?
Ba1 Ge2 Ba1 91.10(4) 2_664 2_665 ?
Ba1 Ge2 Ba1 73.17(5) 3_565 2_665 ?
Ba1 Ge2 Ba1 73.17(5) . 2_665 ?
O2 Zn1 O2 130.0(7) . 4_556 ?
O2 Zn1 O3 103.1(5) . 4_556 ?
O2 Zn1 O3 106.0(5) 4_556 4_556 ?
O2 Zn1 O3 106.0(5) . . ?
O2 Zn1 O3 103.1(5) 4_556 . ?
O3 Zn1 O3 107.1(8) 4_556 . ?
O2 Zn1 Ba1 76.6(4) . 2_665 ?
O2 Zn1 Ba1 148.0(4) 4_556 2_665 ?
O3 Zn1 Ba1 43.9(3) 4_556 2_665 ?
O3 Zn1 Ba1 81.7(4) . 2_665 ?
O2 Zn1 Ba1 148.0(4) . 2_664 ?
O2 Zn1 Ba1 76.6(4) 4_556 2_664 ?
O3 Zn1 Ba1 81.7(4) 4_556 2_664 ?
O3 Zn1 Ba1 43.9(3) . 2_664 ?
Ba1 Zn1 Ba1 86.51(7) 2_665 2_664 ?
Ge2 O1 Ba1 110.7(3) . . ?
Ge2 O1 Ba1 110.7(3) . 3_565 ?
Ba1 O1 Ba1 108.2(4) . 3_565 ?
Ge2 O1 Ba1 110.7(3) . 2_665 ?
Ba1 O1 Ba1 108.2(4) . 2_665 ?
Ba1 O1 Ba1 108.2(4) 3_565 2_665 ?
Ge1 O2 Te1 123.9(6) . . ?
Zn1 O2 Te1 123.9(6) . . ?
Ge1 O2 Ba1 129.6(5) . . ?
Zn1 O2 Ba1 129.6(5) . . ?
Te1 O2 Ba1 106.3(5) . . ?
Ge2 O3 Ge1 131.3(7) . . ?
Ge2 O3 Zn1 131.3(7) . . ?
Ge2 O3 Ba1 102.5(5) . 2_664 ?
Ge2 O3 Ba1 94.5(4) . 1_554 ?
Ba1 O3 Ba1 100.5(4) 2_664 1_554 ?
O2 Ge1 O2 130.0(7) . 4_556 ?
O2 Ge1 O3 103.1(5) . 4_556 ?
O2 Ge1 O3 106.0(5) 4_556 4_556 ?
O2 Ge1 O3 106.0(5) . . ?
O2 Ge1 O3 103.1(5) 4_556 . ?
O3 Ge1 O3 107.1(8) 4_556 . ?
O2 Ge1 Ba1 76.6(4) . 2_665 ?
O2 Ge1 Ba1 148.0(4) 4_556 2_665 ?
O3 Ge1 Ba1 43.9(3) 4_556 2_665 ?
O3 Ge1 Ba1 81.7(4) . 2_665 ?
O2 Ge1 Ba1 148.0(4) . 2_664 ?
O2 Ge1 Ba1 76.6(4) 4_556 2_664 ?
O3 Ge1 Ba1 81.7(4) 4_556 2_664 ?
O3 Ge1 Ba1 43.9(3) . 2_664 ?
Ba1 Ge1 Ba1 86.51(7) 2_665 2_664 ?

loop_
_geom_bond_atom_site_label_1
_geom_bond_atom_site_label_2
_geom_bond_distance
_geom_bond_site_symmetry_2
_geom_bond_publ_flag
Ba1 O1 2.725(6) . ?
Ba1 O1 2.725(6) 4_457 ?
Ba1 O2 2.727(12) . ?
Ba1 O2 2.727(12) 6_557 ?
Ba1 O3 2.760(12) 3_566 ?
Ba1 O3 2.760(12) 5_566 ?
Ba1 O3 2.980(12) 6_556 ?
Ba1 O3 2.980(12) 1_556 ?
Ba1 Ge2 3.578(2) 1_556 ?
Ba1 Ge2 3.578(2) 4_456 ?
Ba1 Ge2 3.703(2) . ?
Ba1 Ge2 3.703(2) 4_457 ?
Te1 O2 1.925(11) 2 ?
Te1 O2 1.925(11) 4_557 ?
Te1 O2 1.925(11) 6_557 ?
Te1 O2 1.925(11) 3 ?
Te1 O2 1.925(11) 5_557 ?
Te1 O2 1.925(11) . ?
Ge2 O1 1.721(18) . ?
Ge2 O3 1.758(11) 3_565 ?
Ge2 O3 1.758(11) 2_665 ?
Ge2 O3 1.758(11) . ?
Zn1 O2 1.861(11) . ?
Zn1 O2 1.861(11) 4_556 ?
Zn1 O3 1.892(11) 4_556 ?
Zn1 O3 1.892(11) . ?
O2 Ge1 1.861(11) . ?
O3 Ge1 1.892(11) . ?
